data_4100557
loop_
_publ_author_name
'Andrea Mele'
'Pierangelo Metrangolo'
'Hannes Neukirch'
'Tullio Pilati'
'Giuseppe Resnati'

_publ_section_title
;
A Halogen Bonding-Based Heteroditopic Receptor for Alkali Metal Halides
;
_journal_name_full 'Journal of the American Chemical Society'
_journal_year 2005
_chemical_absolute_configuration ad
_chemical_formula_moiety '(C30 H24 F12 I3 N Na O6) +1, I -1'
_chemical_formula_sum 'C30 H24 F12 I4 N Na O6'
_chemical_formula_weight 1253.09
_space_group_IT_number 19
_space_group_name_Hall 'P 2ac 2ab'
_space_group_name_H-M_alt 'P 21 21 21'
_symmetry_cell_setting orthorhombic
_symmetry_space_group_name_Hall 'P 2ac 2ab'
_symmetry_space_group_name_H-M 'P 21 21 21'
_cell_angle_alpha 90.00
_cell_angle_beta 90.00
_cell_angle_gamma 90.00
_cell_formula_units_Z 4
_cell_length_a 13.0577(12)
_cell_length_b 13.3559(14)
_cell_length_c 22.142(2)
_cell_measurement_temperature 90(2)
_cell_volume 3861.5(6)
_diffrn_ambient_temperature 90(2)
_exptl_crystal_density_diffrn 2.155
_cod_depositor_comments
;
The following automatic conversions were performed:
'_geom_bond_publ_flag' value 'NO' changed to 'no' according to
'/home/saulius/struct/CIF-dictionaries/cif_core.dic' dictionary named
'cif_core.dic' version 2.4.1 from 2010-06-29 (85 times).

Automatic conversion script
Id: cif_fix_enum 1527 2010-12-29 10:47:43Z saulius 
;
_cod_database_code 4100557

loop_
_symmetry_equiv_pos_as_xyz
'x, y, z'
'-x+1/2, -y, z+1/2'
'-x, y+1/2, -z+1/2'
'x+1/2, -y+1/2, -z'

loop_
_atom_site_label
_atom_site_type_symbol
_atom_site_fract_x
_atom_site_fract_y
_atom_site_fract_z
_atom_site_U_iso_or_equiv
_atom_site_adp_type
_atom_site_occupancy
_atom_site_symmetry_multiplicity
_atom_site_calc_flag
_atom_site_refinement_flags
_atom_site_disorder_assembly
_atom_site_disorder_group
I1 I 0.584857(18) 0.474813(19) 0.600634(10) 0.01783(6) Uani 1 1 d . . .
I2 I 0.44798(3) 0.78875(2) 0.598147(12) 0.03593(8) Uani 1 1 d . . .
I3 I 0.30404(2) 0.05358(2) 0.616325(10) 0.02668(7) Uani 1 1 d . . .
I4 I 0.625910(19) 0.423165(19) 0.751281(10) 0.02026(6) Uani 1 1 d . . .
Na Na 0.32824(12) 0.57303(14) 0.27492(7) 0.0262(4) Uani 1 1 d . . .
F1 F 0.63393(19) 0.71576(19) 0.40832(10) 0.0295(6) Uani 1 1 d . . .
F2 F 0.66779(19) 0.65720(19) 0.52116(10) 0.0294(6) Uani 1 1 d . . .
F3 F 0.4479(2) 0.38070(19) 0.49229(10) 0.0333(6) Uani 1 1 d . . .
F4 F 0.4172(2) 0.4385(2) 0.37689(10) 0.0391(7) Uani 1 1 d . . .
F6 F 0.23270(17) 0.5783(2) 0.43496(10) 0.0301(6) Uani 1 1 d . . .
F7 F 0.3086(2) 0.61499(19) 0.54125(10) 0.0356(6) Uani 1 1 d . . .
F5 F 0.4901(2) 0.8984(2) 0.47227(11) 0.0376(7) Uani 1 1 d . . .
F8 F 0.4155(2) 0.86961(19) 0.36123(10) 0.0360(6) Uani 1 1 d . . .
F9 F 0.3475(2) 0.2155(2) 0.39450(11) 0.0422(7) Uani 1 1 d . . .
F10 F 0.3904(2) 0.0815(2) 0.48067(12) 0.0437(7) Uani 1 1 d . . .
F11 F 0.1225(2) 0.2105(2) 0.59928(10) 0.0391(7) Uani 1 1 d . . .
F12 F 0.0809(2) 0.3448(2) 0.51298(12) 0.0463(8) Uani 1 1 d . . .
N1 N 0.2743(3) 0.5081(3) 0.17253(15) 0.0323(9) Uani 1 1 d . . .
C1 C 0.3671(3) 0.4823(3) 0.13967(18) 0.0290(9) Uani 1 1 d . . .
H1A H 0.3522 0.4794 0.0968 0.035 Uiso 1 1 calc R . .
H1B H 0.3906 0.4167 0.1523 0.035 Uiso 1 1 calc R . .
C2 C 0.4514(3) 0.5594(3) 0.15105(15) 0.0254(9) Uani 1 1 d . . .
H2A H 0.5109 0.5449 0.1263 0.031 Uiso 1 1 calc R . .
H2B H 0.4273 0.6262 0.1415 0.031 Uiso 1 1 calc R . .
O1 O 0.4770(2) 0.5522(2) 0.21432(11) 0.0257(6) Uani 1 1 d . . .
C3 C 0.5594(3) 0.6168(4) 0.22942(17) 0.0295(10) Uani 1 1 d . . .
H3A H 0.5376 0.6861 0.2270 0.035 Uiso 1 1 calc R . .
H3B H 0.6158 0.6071 0.2015 0.035 Uiso 1 1 calc R . .
C4 C 0.5926(3) 0.5926(4) 0.29222(17) 0.0355(12) Uani 1 1 d . . .
H4A H 0.6155 0.5236 0.2946 0.043 Uiso 1 1 calc R . .
H4B H 0.6488 0.6358 0.3042 0.043 Uiso 1 1 calc R . .
O2 O 0.5037(2) 0.6084(2) 0.33221(12) 0.0267(7) Uani 1 1 d . . .
C5 C 0.5239(3) 0.5784(3) 0.39027(15) 0.0237(9) Uani 1 1 d . . .
C6 C 0.5879(3) 0.6336(3) 0.42892(16) 0.0211(8) Uani 1 1 d . . .
C7 C 0.6047(3) 0.6021(3) 0.48621(17) 0.0227(9) Uani 1 1 d . . .
C8 C 0.5587(3) 0.5162(3) 0.51072(15) 0.0194(8) Uani 1 1 d . . .
C9 C 0.4948(3) 0.4644(3) 0.47291(16) 0.0237(9) Uani 1 1 d . . .
C10 C 0.4783(3) 0.4923(3) 0.41305(17) 0.0268(10) Uani 1 1 d . . .
C11 C 0.2149(3) 0.5841(4) 0.13968(18) 0.0336(11) Uani 1 1 d . . .
H11A H 0.2615 0.6286 0.1186 0.040 Uiso 1 1 calc R . .
H11B H 0.1723 0.5513 0.1097 0.040 Uiso 1 1 calc R . .
C12 C 0.1502(3) 0.6427(4) 0.18026(18) 0.0322(11) Uani 1 1 d . . .
H12A H 0.1116 0.6917 0.1573 0.039 Uiso 1 1 calc R . .
H12B H 0.1021 0.5991 0.2008 0.039 Uiso 1 1 calc R . .
O3 O 0.2145(2) 0.6925(2) 0.22384(12) 0.0297(7) Uani 1 1 d . . .
C13 C 0.1582(3) 0.7538(3) 0.26311(18) 0.0300(10) Uani 1 1 d . . .
H13A H 0.1059 0.7150 0.2835 0.036 Uiso 1 1 calc R . .
H13B H 0.1251 0.8073 0.2408 0.036 Uiso 1 1 calc R . .
C14 C 0.2312(4) 0.7959(3) 0.30754(17) 0.0309(10) Uani 1 1 d . . .
H14A H 0.2820 0.8367 0.2871 0.037 Uiso 1 1 calc R . .
H14B H 0.1952 0.8375 0.3365 0.037 Uiso 1 1 calc R . .
O4 O 0.2811(2) 0.7121(2) 0.33847(11) 0.0270(7) Uani 1 1 d . . .
C15 C 0.3188(3) 0.7296(3) 0.39452(17) 0.0233(9) Uani 1 1 d . . .
C16 C 0.2951(4) 0.6654(3) 0.44123(18) 0.0274(9) Uani 1 1 d . . .
C17 C 0.3363(4) 0.6814(3) 0.49832(17) 0.0269(10) Uani 1 1 d . . .
C18 C 0.3986(3) 0.7572(3) 0.51067(16) 0.0244(9) Uani 1 1 d . . .
C19 C 0.4264(4) 0.8242(3) 0.46331(17) 0.0282(10) Uani 1 1 d . . .
C20 C 0.3861(4) 0.8070(3) 0.40624(17) 0.0287(10) Uani 1 1 d . . .
C21 C 0.2117(4) 0.4179(4) 0.18563(19) 0.0409(13) Uani 1 1 d . . .
H21A H 0.1399 0.4366 0.1874 0.049 Uiso 1 1 calc R . .
H21B H 0.2200 0.3698 0.1532 0.049 Uiso 1 1 calc R . .
C22 C 0.2420(4) 0.3715(4) 0.24328(19) 0.0371(11) Uani 1 1 d . . .
H22A H 0.2044 0.3096 0.2488 0.045 Uiso 1 1 calc R . .
H22B H 0.3144 0.3555 0.2421 0.045 Uiso 1 1 calc R . .
O5 O 0.2221(3) 0.4367(2) 0.29275(12) 0.0347(8) Uani 1 1 d . . .
C23 C 0.1250(4) 0.3386(3) 0.36570(18) 0.0304(10) Uani 1 1 d . . .
H23A H 0.0582 0.3304 0.3842 0.036 Uiso 1 1 calc R . .
H23B H 0.1420 0.2776 0.3441 0.036 Uiso 1 1 calc R . .
C24 C 0.1242(4) 0.4264(4) 0.32301(19) 0.0361(11) Uani 1 1 d . . .
H24A H 0.0707 0.4171 0.2932 0.043 Uiso 1 1 calc R . .
H24B H 0.1093 0.4871 0.3453 0.043 Uiso 1 1 calc R . .
O6 O 0.2005(2) 0.3590(2) 0.41078(12) 0.0299(7) Uani 1 1 d . . .
C25 C 0.2163(3) 0.2851(3) 0.45248(16) 0.0250(9) Uani 1 1 d . . .
C26 C 0.2914(4) 0.2155(3) 0.44574(17) 0.0281(10) Uani 1 1 d . . .
C27 C 0.3153(3) 0.1472(4) 0.48997(18) 0.0278(10) Uani 1 1 d . . .
C28 C 0.2605(3) 0.1447(3) 0.54350(16) 0.0232(9) Uani 1 1 d . . .
C29 C 0.1806(3) 0.2099(3) 0.54985(16) 0.0251(9) Uani 1 1 d . . .
C30 C 0.1579(4) 0.2799(4) 0.50505(18) 0.0322(11) Uani 1 1 d . . .

loop_
_atom_site_aniso_label
_atom_site_aniso_U_11
_atom_site_aniso_U_22
_atom_site_aniso_U_33
_atom_site_aniso_U_23
_atom_site_aniso_U_13
_atom_site_aniso_U_12
I1 0.01893(11) 0.01830(14) 0.01627(9) -0.00111(9) -0.00092(9) 0.00047(10)
I2 0.0528(2) 0.03154(18) 0.02344(12) -0.00020(12) -0.00804(13) -0.00635(14)
I3 0.02911(14) 0.02699(16) 0.02393(11) 0.00701(10) -0.00747(11) -0.00497(12)
I4 0.02352(12) 0.02179(14) 0.01547(9) -0.00161(9) -0.00567(10) 0.00053(10)
Na 0.0220(8) 0.0329(10) 0.0237(7) -0.0105(7) -0.0013(6) 0.0036(8)
F1 0.0327(14) 0.0281(14) 0.0277(11) 0.0049(10) 0.0032(11) -0.0102(12)
F2 0.0349(14) 0.0308(15) 0.0226(11) -0.0017(10) -0.0026(10) -0.0197(12)
F3 0.0386(15) 0.0360(16) 0.0254(11) 0.0007(10) -0.0021(11) -0.0195(12)
F4 0.0376(14) 0.0529(18) 0.0268(11) -0.0020(12) -0.0118(11) -0.0226(14)
F6 0.0143(11) 0.0409(16) 0.0350(12) -0.0244(11) -0.0012(10) -0.0112(11)
F7 0.0480(17) 0.0353(16) 0.0235(11) 0.0078(10) 0.0023(12) -0.0030(14)
F5 0.0480(17) 0.0338(16) 0.0310(13) 0.0039(11) -0.0026(12) -0.0129(13)
F8 0.0445(16) 0.0372(16) 0.0261(11) 0.0082(11) 0.0018(12) -0.0107(14)
F9 0.0549(18) 0.0450(17) 0.0269(12) 0.0108(12) 0.0214(13) -0.0008(14)
F10 0.0338(16) 0.0495(19) 0.0477(15) 0.0133(14) 0.0193(13) 0.0150(14)
F11 0.0543(17) 0.0357(16) 0.0272(11) 0.0096(12) 0.0192(13) 0.0151(14)
F12 0.061(2) 0.0411(18) 0.0369(13) 0.0117(12) 0.0155(14) 0.0229(16)
N1 0.035(2) 0.037(2) 0.0249(16) -0.0112(15) 0.0037(16) -0.0113(18)
C1 0.030(2) 0.032(3) 0.0246(18) -0.0055(17) 0.0039(18) -0.006(2)
C2 0.030(2) 0.029(3) 0.0172(16) 0.0017(16) 0.0029(16) 0.000(2)
O1 0.0240(15) 0.0323(18) 0.0208(12) 0.0031(12) -0.0006(11) 0.0002(13)
C3 0.020(2) 0.048(3) 0.0203(17) 0.0068(18) -0.0003(17) -0.007(2)
C4 0.020(2) 0.068(4) 0.0191(17) 0.006(2) 0.0025(17) -0.002(2)
O2 0.0202(15) 0.043(2) 0.0164(12) 0.0053(12) 0.0010(11) -0.0008(13)
C5 0.0213(19) 0.032(2) 0.0177(16) 0.0083(16) 0.0040(15) -0.0024(18)
C6 0.022(2) 0.023(2) 0.0184(16) 0.0043(15) 0.0019(16) -0.0044(18)
C7 0.021(2) 0.028(2) 0.0198(16) -0.0059(15) 0.0018(16) -0.0059(17)
C8 0.0184(19) 0.026(2) 0.0140(15) -0.0036(14) 0.0006(14) -0.0019(17)
C9 0.023(2) 0.026(2) 0.0217(17) 0.0045(16) 0.0048(16) -0.0116(19)
C10 0.022(2) 0.033(3) 0.0253(19) -0.0057(17) -0.0093(17) -0.0076(18)
C11 0.024(2) 0.051(3) 0.0255(18) -0.009(2) -0.0064(18) -0.006(2)
C12 0.022(2) 0.049(3) 0.0254(19) -0.0016(19) -0.0047(17) -0.006(2)
O3 0.0262(16) 0.041(2) 0.0223(12) -0.0015(12) 0.0033(12) -0.0040(14)
C13 0.030(2) 0.031(3) 0.029(2) 0.0004(17) 0.0000(19) 0.004(2)
C14 0.043(3) 0.027(3) 0.0231(18) -0.0028(18) 0.0049(19) 0.008(2)
O4 0.0341(17) 0.0268(17) 0.0201(12) -0.0027(12) 0.0014(12) 0.0079(14)
C15 0.030(2) 0.017(2) 0.0225(17) -0.0027(15) 0.0011(18) 0.0036(17)
C16 0.034(3) 0.021(2) 0.0271(19) -0.0027(16) 0.0058(19) 0.001(2)
C17 0.033(2) 0.025(3) 0.0227(18) 0.0045(16) 0.0026(18) 0.005(2)
C18 0.029(2) 0.029(2) 0.0150(15) -0.0036(15) 0.0036(16) 0.0082(19)
C19 0.034(3) 0.026(3) 0.0242(18) -0.0044(16) 0.0013(19) 0.007(2)
C20 0.036(2) 0.031(3) 0.0198(17) 0.0018(16) 0.0054(19) 0.005(2)
C21 0.044(3) 0.050(3) 0.029(2) -0.010(2) 0.006(2) -0.020(3)
C22 0.051(3) 0.028(3) 0.032(2) -0.0050(19) 0.007(2) 0.000(2)
O5 0.053(2) 0.0294(19) 0.0216(12) -0.0011(12) 0.0028(14) -0.0070(17)
C23 0.035(2) 0.030(3) 0.0259(19) 0.0077(17) -0.0071(19) -0.008(2)
C24 0.041(3) 0.032(3) 0.035(2) 0.0133(19) -0.019(2) -0.012(2)
O6 0.0457(19) 0.0215(17) 0.0225(13) 0.0067(11) -0.0073(14) -0.0039(14)
C25 0.036(2) 0.024(2) 0.0154(15) 0.0026(15) -0.0026(17) -0.008(2)
C26 0.032(2) 0.030(3) 0.0220(17) 0.0019(17) 0.0058(18) -0.002(2)
C27 0.023(2) 0.030(3) 0.030(2) 0.0027(18) 0.0028(19) -0.0038(19)
C28 0.030(2) 0.023(2) 0.0160(16) 0.0010(15) -0.0020(16) -0.0076(19)
C29 0.037(3) 0.022(2) 0.0169(16) 0.0025(15) -0.0004(17) -0.002(2)
C30 0.042(3) 0.029(3) 0.026(2) 0.0015(18) 0.004(2) 0.003(2)

loop_
_geom_bond_atom_site_label_1
_geom_bond_atom_site_label_2
_geom_bond_distance
_geom_bond_site_symmetry_2
_geom_bond_publ_flag
I1 C8 2.094(3) . no
I2 C18 2.084(4) . no
I3 C28 2.099(4) . no
Na O5 2.322(4) . no
Na O1 2.378(3) . no
Na O4 2.410(3) . no
Na O3 2.456(4) . no
Na N1 2.527(4) . no
Na O2 2.661(3) . no
Na C22 3.000(5) . no
F1 C6 1.332(4) . no
F2 C7 1.349(4) . no
F3 C9 1.345(4) . no
F4 C10 1.339(4) . no
F6 C16 1.427(5) . no
F7 C17 1.349(5) . no
F5 C19 1.308(5) . no
F8 C20 1.357(5) . no
F9 C26 1.350(4) . no
F10 C27 1.331(5) . no
F11 C29 1.332(4) . no
F12 C30 1.339(5) . no
N1 C1 1.455(5) . no
N1 C11 1.469(6) . no
N1 C21 1.484(6) . no
C1 C2 1.528(6) . no
C1 H1A 0.9700 . no
C1 H1B 0.9700 . no
C2 O1 1.444(4) . no
C2 H2A 0.9700 . no
C2 H2B 0.9700 . no
O1 C3 1.420(5) . no
C3 C4 1.492(5) . no
C3 H3A 0.9700 . no
C3 H3B 0.9700 . no
C4 O2 1.475(5) . no
C4 H4A 0.9700 . no
C4 H4B 0.9700 . no
O2 C5 1.372(4) . no
C5 C10 1.390(6) . no
C5 C6 1.406(6) . no
C6 C7 1.354(5) . no
C7 C8 1.404(5) . no
C8 C9 1.370(5) . no
C9 C10 1.394(5) . no
C11 C12 1.461(6) . no
C11 H11A 0.9700 . no
C11 H11B 0.9700 . no
C12 O3 1.442(5) . no
C12 H12A 0.9700 . no
C12 H12B 0.9700 . no
O3 C13 1.403(5) . no
C13 C14 1.481(6) . no
C13 H13A 0.9700 . no
C13 H13B 0.9700 . no
C14 O4 1.464(5) . no
C14 H14A 0.9700 . no
C14 H14B 0.9700 . no
O4 C15 1.356(5) . no
C15 C16 1.378(6) . no
C15 C20 1.381(6) . no
C16 C17 1.390(6) . no
C17 C18 1.327(6) . no
C18 C19 1.426(6) . no
C19 C20 1.388(6) . no
C21 C22 1.473(6) . no
C21 H21A 0.9700 . no
C21 H21B 0.9700 . no
C22 O5 1.423(5) . no
C22 H22A 0.9700 . no
C22 H22B 0.9700 . no
O5 C24 1.450(6) . no
C23 O6 1.428(5) . no
C23 C24 1.506(5) . no
C23 H23A 0.9700 . no
C23 H23B 0.9700 . no
C24 H24A 0.9700 . no
C24 H24B 0.9700 . no
O6 C25 1.368(5) . no
C25 C26 1.360(6) . no
C25 C30 1.393(6) . no
C26 C27 1.374(6) . no
C27 C28 1.385(5) . no
C28 C29 1.367(6) . no
C29 C30 1.395(6) . no

loop_
_cod_related_entry_id
_cod_related_entry_database
_cod_related_entry_code
1 ChemSpider 30659934
